data_4305396
loop_
_publ_author_name
'Donald J. Chapman'
'Slavi C. Sevov'

_publ_section_title
;
Tin-Based Organo-Zintl Ions: Alkylation and Alkenylation of Sn94-
;
_journal_name_full 'Inorganic Chemistry'
_journal_page_first 6009
_journal_page_last 6013
_journal_paper_doi 10.1021/ic800383c
_journal_volume 47
_journal_year 2008
_chemical_formula_sum 'C72.75 H127.75 K3 N6.75 O18 Sn9'
_chemical_formula_weight 2570.58
_chemical_name_systematic
; 
 (K-crypt)3[Sn9-CH=CH-C6H5](tol)(0.75py)
;
_space_group_IT_number 15
_symmetry_cell_setting monoclinic
_symmetry_space_group_name_Hall '-C 2yc'
_symmetry_space_group_name_H-M 'C 1 2/c 1'
_atom_sites_solution_hydrogens geom
_atom_sites_solution_primary direct
_atom_sites_solution_secondary difmap
_audit_creation_method SHELXL-97
_cell_angle_alpha 90.00
_cell_angle_beta 120.2690(10)
_cell_angle_gamma 90.00
_cell_formula_units_Z 8
_cell_length_a 38.5883(9)
_cell_length_b 23.3893(5)
_cell_length_c 25.0192(5)
_cell_measurement_temperature 100(2)
_cell_volume 19502.6(8)
_computing_cell_refinement 'APEX2/SAINT (Bruker, 2004)'
_computing_data_collection 'APEX2 (Bruker, 2004)'
_computing_data_reduction 'SAINT/XPREP (Bruker, 2004; Sheldrick, 2003)'
_computing_molecular_graphics 'XP (Sheldrick, 1998)'
_computing_publication_material 'XCIF (Sheldrick, 2001)'
_computing_structure_refinement 'SHELXL-97 (Sheldrick, 1997)'
_computing_structure_solution 'SHELXS-97 (Sheldrick, 1990)'
_diffrn_ambient_temperature 100(2)
_diffrn_measured_fraction_theta_full 1.000
_diffrn_measured_fraction_theta_max 1.000
_diffrn_measurement_device_type 'CCD Area Detector'
_diffrn_measurement_method 'Phi and Omega Scans'
_diffrn_radiation_monochromator graphite
_diffrn_radiation_source 'fine-focus sealed tube'
_diffrn_radiation_type MoK\a
_diffrn_radiation_wavelength 0.71073
_diffrn_reflns_av_R_equivalents 0.0302
_diffrn_reflns_av_sigmaI/netI 0.0123
_diffrn_reflns_limit_h_max 45
_diffrn_reflns_limit_h_min -45
_diffrn_reflns_limit_k_max 27
_diffrn_reflns_limit_k_min -27
_diffrn_reflns_limit_l_max 29
_diffrn_reflns_limit_l_min -29
_diffrn_reflns_number 241626
_diffrn_reflns_theta_full 25.00
_diffrn_reflns_theta_max 25.00
_diffrn_reflns_theta_min 1.06
_exptl_absorpt_coefficient_mu 2.452
_exptl_absorpt_correction_T_max 0.7462
_exptl_absorpt_correction_T_min 0.6319
_exptl_absorpt_correction_type multi-scan
_exptl_absorpt_process_details SADABS
_exptl_crystal_colour blue
_exptl_crystal_density_diffrn 1.751
_exptl_crystal_density_method 'not measured'
_exptl_crystal_description 'rhombic prism'
_exptl_crystal_F_000 10100
_exptl_crystal_size_max 0.37
_exptl_crystal_size_mid 0.29
_exptl_crystal_size_min 0.26
_refine_diff_density_max 4.361
_refine_diff_density_min -1.969
_refine_diff_density_rms .174
_refine_ls_extinction_method none
_refine_ls_goodness_of_fit_ref 1.095
_refine_ls_hydrogen_treatment constr
_refine_ls_matrix_type full
_refine_ls_number_parameters 1019
_refine_ls_number_reflns 17175
_refine_ls_number_restraints 0
_refine_ls_restrained_S_all 1.095
_refine_ls_R_factor_all 0.0335
_refine_ls_R_factor_gt 0.0285
_refine_ls_shift/su_max 0.002
_refine_ls_shift/su_mean 0.000
_refine_ls_structure_factor_coef Fsqd
_refine_ls_weighting_details 'calc w=1/[\s^2^(Fo^2^)+(0.0401P)^2^+149.9177P] where P=(Fo^2^+2Fc^2^)/3'
_refine_ls_weighting_scheme calc
_refine_ls_wR_factor_gt 0.0757
_refine_ls_wR_factor_ref 0.0838
_reflns_number_gt 15650
_reflns_number_total 17175
_reflns_threshold_expression >2sigma(I)
_cod_data_source_file ic800383c-file002_2.cif
_cod_data_source_block data2
_cod_depositor_comments
;
The following automatic conversions were performed:
'_symmetry_cell_setting' value 'Monoclinic' changed to 'monoclinic'
according to '/home/saulius/struct/CIF-dictionaries/cif_core.dic'
dictionary named 'cif_core.dic' version 2.4.1 from 2010-06-29.

Automatic conversion script
Id: cif_fix_enum 1527 2010-12-29 10:47:43Z saulius 
;
_cod_original_cell_volume 19502.6(7)
_cod_database_code 4305396

loop_
_symmetry_equiv_pos_as_xyz
'x, y, z'
'-x, y, -z+1/2'
'x+1/2, y+1/2, z'
'-x+1/2, y+1/2, -z+1/2'
'-x, -y, -z'
'x, -y, z-1/2'
'-x+1/2, -y+1/2, -z'
'x+1/2, -y+1/2, z-1/2'

loop_
_atom_site_label
_atom_site_type_symbol
_atom_site_fract_x
_atom_site_fract_y
_atom_site_fract_z
_atom_site_U_iso_or_equiv
_atom_site_adp_type
_atom_site_occupancy
_atom_site_symmetry_multiplicity
_atom_site_calc_flag
_atom_site_refinement_flags
_atom_site_disorder_assembly
_atom_site_disorder_group
Sn1 Sn 0.094319(9) 0.762877(12) 0.581850(13) 0.02333(7) Uani 1 1 d . . .
Sn2 Sn 0.177284(9) 0.808392(12) 0.666601(13) 0.02273(7) Uani 1 1 d . . .
Sn3 Sn 0.159687(8) 0.703209(12) 0.573247(12) 0.02147(7) Uani 1 1 d . . .
Sn4 Sn 0.110318(9) 0.661217(13) 0.706492(14) 0.02764(8) Uani 1 1 d . . .
Sn5 Sn 0.188997(8) 0.723037(12) 0.769840(12) 0.02067(7) Uani 1 1 d . . .
Sn6 Sn 0.172076(8) 0.615827(11) 0.679452(13) 0.02090(7) Uani 1 1 d . . .
Sn7 Sn 0.090596(9) 0.639865(13) 0.574697(13) 0.02604(7) Uani 1 1 d . . .
Sn8 Sn 0.114519(9) 0.790558(13) 0.705956(14) 0.02613(7) Uani 1 1 d . . .
Sn9 Sn 0.229833(8) 0.706185(12) 0.698092(13) 0.02226(7) Uani 1 1 d . . .
C1 C 0.06942(15) 0.8135(2) 0.4970(2) 0.0385(11) Uani 1 1 d . . .
H1 H 0.0794 0.8018 0.4710 0.046 Uiso 1 1 calc R . .
C2 C 0.04304(16) 0.8577(2) 0.4724(3) 0.0443(13) Uani 1 1 d . . .
H2 H 0.0348 0.8679 0.4309 0.053 Uiso 1 1 calc R . .
C3 C 0.02611(15) 0.8911(2) 0.5028(3) 0.0433(13) Uani 1 1 d . . .
C4 C 0.04558(17) 0.8977(2) 0.5673(3) 0.0480(14) Uani 1 1 d . . .
H4 H 0.0717 0.8825 0.5926 0.058 Uiso 1 1 calc R . .
C5 C 0.0270(2) 0.9262(3) 0.5943(4) 0.0631(17) Uani 1 1 d . . .
H5 H 0.0405 0.9306 0.6380 0.076 Uiso 1 1 calc R . .
C6 C -0.0114(2) 0.9485(3) 0.5579(4) 0.071(2) Uani 1 1 d . . .
H6 H -0.0246 0.9668 0.5766 0.085 Uiso 1 1 calc R . .
C7 C -0.0302(2) 0.9438(3) 0.4943(4) 0.0668(19) Uani 1 1 d . . .
H7 H -0.0559 0.9603 0.4691 0.080 Uiso 1 1 calc R . .
C8 C -0.01187(17) 0.9156(3) 0.4672(3) 0.0560(16) Uani 1 1 d . . .
H8 H -0.0252 0.9126 0.4234 0.067 Uiso 1 1 calc R . .
K1 K 0.90318(3) 0.64992(4) 0.23798(4) 0.02119(18) Uani 1 1 d . . .
N1 N 0.88823(11) 0.76064(17) 0.17226(18) 0.0306(8) Uani 1 1 d . . .
N2 N 0.91829(11) 0.54031(15) 0.30429(17) 0.0253(8) Uani 1 1 d . . .
O1 O 0.94456(9) 0.74871(14) 0.30659(15) 0.0325(7) Uani 1 1 d . . .
O2 O 0.96970(9) 0.64030(14) 0.36149(13) 0.0283(7) Uani 1 1 d . . .
O3 O 0.92797(9) 0.66336(14) 0.14935(14) 0.0308(7) Uani 1 1 d . . .
O4 O 0.92582(9) 0.55351(14) 0.19367(14) 0.0304(7) Uani 1 1 d . . .
O5 O 0.82201(9) 0.68929(13) 0.16216(14) 0.0266(6) Uani 1 1 d . . .
O6 O 0.83943(8) 0.59865(12) 0.24634(13) 0.0234(6) Uani 1 1 d . . .
C9 C 0.90077(18) 0.8060(2) 0.2185(3) 0.0448(13) Uani 1 1 d . . .
H9B H 0.8815 0.8077 0.2336 0.054 Uiso 1 1 calc R . .
H9A H 0.8994 0.8430 0.1983 0.054 Uiso 1 1 calc R . .
C10 C 0.94242(18) 0.7991(2) 0.2734(3) 0.0469(14) Uani 1 1 d . . .
H10A H 0.9621 0.7967 0.2591 0.056 Uiso 1 1 calc R . .
H10B H 0.9493 0.8327 0.3009 0.056 Uiso 1 1 calc R . .
C11 C 0.98492(14) 0.7372(2) 0.3541(2) 0.0377(11) Uani 1 1 d . . .
H11B H 0.9973 0.7724 0.3781 0.045 Uiso 1 1 calc R . .
H11A H 1.0009 0.7244 0.3353 0.045 Uiso 1 1 calc R . .
C12 C 0.98501(14) 0.6918(2) 0.3960(2) 0.0355(11) Uani 1 1 d . . .
H12A H 1.0127 0.6856 0.4306 0.043 Uiso 1 1 calc R . .
H12B H 0.9681 0.7038 0.4134 0.043 Uiso 1 1 calc R . .
C13 C 0.96613(14) 0.5964(2) 0.3976(2) 0.0333(11) Uani 1 1 d . . .
H13A H 0.9443 0.6059 0.4061 0.040 Uiso 1 1 calc R . .
H13B H 0.9915 0.5930 0.4377 0.040 Uiso 1 1 calc R . .
C14 C 0.95699(13) 0.5411(2) 0.3629(2) 0.0331(11) Uani 1 1 d . . .
H14A H 0.9787 0.5329 0.3538 0.040 Uiso 1 1 calc R . .
H14B H 0.9570 0.5100 0.3898 0.040 Uiso 1 1 calc R . .
C15 C 0.91152(16) 0.7627(2) 0.1402(3) 0.0396(12) Uani 1 1 d . . .
H15B H 0.9400 0.7704 0.1711 0.048 Uiso 1 1 calc R . .
H15A H 0.9016 0.7949 0.1105 0.048 Uiso 1 1 calc R . .
C16 C 0.90910(15) 0.7091(2) 0.1063(2) 0.0380(12) Uani 1 1 d . . .
H16A H 0.8806 0.6995 0.0773 0.046 Uiso 1 1 calc R . .
H16B H 0.9226 0.7148 0.0819 0.046 Uiso 1 1 calc R . .
C17 C 0.92753(14) 0.6125(2) 0.1175(2) 0.0352(11) Uani 1 1 d . . .
H17A H 0.9416 0.6193 0.0942 0.042 Uiso 1 1 calc R . .
H17B H 0.8995 0.6014 0.0876 0.042 Uiso 1 1 calc R . .
C18 C 0.94777(14) 0.5663(2) 0.1633(2) 0.0334(10) Uani 1 1 d . . .
H18A H 0.9496 0.5316 0.1422 0.040 Uiso 1 1 calc R . .
H18B H 0.9753 0.5783 0.1942 0.040 Uiso 1 1 calc R . .
C19 C 0.94185(15) 0.5058(2) 0.2336(2) 0.0348(11) Uani 1 1 d . . .
H19A H 0.9701 0.5135 0.2655 0.042 Uiso 1 1 calc R . .
H19B H 0.9414 0.4719 0.2096 0.042 Uiso 1 1 calc R . .
C20 C 0.91785(15) 0.49369(19) 0.2645(2) 0.0339(11) Uani 1 1 d . . .
H20A H 0.8897 0.4860 0.2321 0.041 Uiso 1 1 calc R . .
H20B H 0.9285 0.4586 0.2898 0.041 Uiso 1 1 calc R . .
C21 C 0.84541(14) 0.7666(2) 0.1260(2) 0.0365(11) Uani 1 1 d . . .
H21A H 0.8395 0.7431 0.0894 0.044 Uiso 1 1 calc R . .
H21B H 0.8400 0.8070 0.1125 0.044 Uiso 1 1 calc R . .
C22 C 0.81738(15) 0.7491(2) 0.1486(2) 0.0359(11) Uani 1 1 d . . .
H22A H 0.8236 0.7710 0.1863 0.043 Uiso 1 1 calc R . .
H22B H 0.7893 0.7574 0.1165 0.043 Uiso 1 1 calc R . .
C23 C 0.79490(12) 0.67177(19) 0.18189(19) 0.0254(9) Uani 1 1 d . . .
H23A H 0.7670 0.6798 0.1490 0.030 Uiso 1 1 calc R . .
H23B H 0.8003 0.6934 0.2193 0.030 Uiso 1 1 calc R . .
C24 C 0.79995(12) 0.6093(2) 0.19586(19) 0.0270(9) Uani 1 1 d . . .
H24A H 0.7798 0.5962 0.2067 0.032 Uiso 1 1 calc R . .
H24B H 0.7957 0.5877 0.1589 0.032 Uiso 1 1 calc R . .
C25 C 0.84435(13) 0.53994(18) 0.2645(2) 0.0277(9) Uani 1 1 d . . .
H25A H 0.8402 0.5154 0.2295 0.033 Uiso 1 1 calc R . .
H25B H 0.8242 0.5292 0.2761 0.033 Uiso 1 1 calc R . .
C26 C 0.88613(13) 0.5308(2) 0.3190(2) 0.0274(9) Uani 1 1 d . . .
H26A H 0.8903 0.5571 0.3528 0.033 Uiso 1 1 calc R . .
H26B H 0.8882 0.4912 0.3343 0.033 Uiso 1 1 calc R . .
K2 K 0.11200(3) 0.67945(4) 0.99396(4) 0.02195(18) Uani 1 1 d . . .
N3 N 0.19156(11) 0.65236(17) 1.10495(17) 0.0320(9) Uani 1 1 d . . .
N4 N 0.03350(12) 0.7068(2) 0.88453(18) 0.0370(10) Uani 1 1 d . . .
O7 O 0.12310(10) 0.57092(13) 1.05113(15) 0.0330(7) Uani 1 1 d . . .
O8 O 0.05562(10) 0.58911(15) 0.93062(16) 0.0383(8) Uani 1 1 d . . .
O9 O 0.18322(9) 0.67945(13) 0.98521(14) 0.0280(7) Uani 1 1 d . . .
O10 O 0.11088(10) 0.72878(15) 0.89101(14) 0.0334(7) Uani 1 1 d . . .
O11 O 0.13867(9) 0.74617(14) 1.10210(13) 0.0294(7) Uani 1 1 d . . .
O12 O 0.05814(9) 0.75249(14) 1.00710(14) 0.0308(7) Uani 1 1 d . . .
C27 C 0.18731(15) 0.6003(2) 1.1344(2) 0.0368(11) Uani 1 1 d . . .
H27A H 0.1738 0.6104 1.1579 0.044 Uiso 1 1 calc R . .
H27B H 0.2143 0.5855 1.1643 0.044 Uiso 1 1 calc R . .
C28 C 0.16380(17) 0.5540(2) 1.0889(2) 0.0400(12) Uani 1 1 d . . .
H28A H 0.1756 0.5460 1.0625 0.048 Uiso 1 1 calc R . .
H28B H 0.1651 0.5185 1.1114 0.048 Uiso 1 1 calc R . .
C29 C 0.09973(19) 0.5256(2) 1.0100(2) 0.0442(14) Uani 1 1 d . . .
H29A H 0.1005 0.4917 1.0343 0.053 Uiso 1 1 calc R . .
H29B H 0.1111 0.5147 0.9837 0.053 Uiso 1 1 calc R . .
C30 C 0.05752(17) 0.5451(2) 0.9705(3) 0.0461(14) Uani 1 1 d . . .
H30A H 0.0406 0.5125 0.9457 0.055 Uiso 1 1 calc R . .
H30B H 0.0470 0.5592 0.9969 0.055 Uiso 1 1 calc R . .
C31 C 0.01531(15) 0.6061(3) 0.8867(3) 0.0512(15) Uani 1 1 d . . .
H31A H 0.0012 0.6172 0.9089 0.061 Uiso 1 1 calc R . .
H31B H 0.0008 0.5735 0.8593 0.061 Uiso 1 1 calc R . .
C32 C 0.01527(16) 0.6549(3) 0.8489(2) 0.0498(14) Uani 1 1 d . . .
H32A H 0.0299 0.6435 0.8275 0.060 Uiso 1 1 calc R . .
H32B H -0.0128 0.6634 0.8167 0.060 Uiso 1 1 calc R . .
C33 C 0.22260(15) 0.6435(3) 1.0885(3) 0.0457(13) Uani 1 1 d . . .
H33A H 0.2199 0.6043 1.0720 0.055 Uiso 1 1 calc R . .
H33B H 0.2492 0.6464 1.1265 0.055 Uiso 1 1 calc R . .
C34 C 0.22079(14) 0.6856(3) 1.0412(2) 0.0412(12) Uani 1 1 d . . .
H34A H 0.2236 0.7251 1.0571 0.049 Uiso 1 1 calc R . .
H34B H 0.2430 0.6782 1.0332 0.049 Uiso 1 1 calc R . .
C35 C 0.18163(15) 0.71463(19) 0.9375(2) 0.0309(10) Uani 1 1 d . . .
H35A H 0.2030 0.7031 0.9288 0.037 Uiso 1 1 calc R . .
H35B H 0.1862 0.7550 0.9511 0.037 Uiso 1 1 calc R . .
C36 C 0.14173(16) 0.7089(2) 0.8801(2) 0.0366(11) Uani 1 1 d . . .
H36A H 0.1414 0.7314 0.8464 0.044 Uiso 1 1 calc R . .
H36B H 0.1368 0.6683 0.8671 0.044 Uiso 1 1 calc R . .
C37 C 0.07386(17) 0.7314(3) 0.8345(2) 0.0486(14) Uani 1 1 d . . .
H37A H 0.0677 0.6936 0.8139 0.058 Uiso 1 1 calc R . .
H37B H 0.0757 0.7597 0.8066 0.058 Uiso 1 1 calc R . .
C38 C 0.04096(16) 0.7483(3) 0.8472(2) 0.0473(14) Uani 1 1 d . . .
H38A H 0.0480 0.7855 0.8689 0.057 Uiso 1 1 calc R . .
H38B H 0.0158 0.7536 0.8072 0.057 Uiso 1 1 calc R . .
C39 C 0.20300(14) 0.7013(2) 1.1482(2) 0.0378(12) Uani 1 1 d . . .
H39A H 0.2259 0.6896 1.1887 0.045 Uiso 1 1 calc R . .
H39B H 0.2122 0.7330 1.1323 0.045 Uiso 1 1 calc R . .
C40 C 0.17045(15) 0.7226(2) 1.1578(2) 0.0361(11) Uani 1 1 d . . .
H40A H 0.1600 0.6908 1.1718 0.043 Uiso 1 1 calc R . .
H40B H 0.1812 0.7522 1.1905 0.043 Uiso 1 1 calc R . .
C41 C 0.10766(16) 0.7656(3) 1.1129(2) 0.0426(13) Uani 1 1 d . . .
H41A H 0.1187 0.7935 1.1473 0.051 Uiso 1 1 calc R . .
H41B H 0.0965 0.7329 1.1245 0.051 Uiso 1 1 calc R . .
C42 C 0.07527(16) 0.7932(2) 1.0553(3) 0.0397(12) Uani 1 1 d . . .
H42A H 0.0543 0.8087 1.0630 0.048 Uiso 1 1 calc R . .
H42B H 0.0866 0.8252 1.0431 0.048 Uiso 1 1 calc R . .
C43 C 0.02577(16) 0.7773(2) 0.9526(2) 0.0430(13) Uani 1 1 d . . .
H43A H 0.0360 0.8086 0.9376 0.052 Uiso 1 1 calc R . .
H43B H 0.0058 0.7935 0.9620 0.052 Uiso 1 1 calc R . .
C44 C 0.00635(15) 0.7322(3) 0.9033(2) 0.0463(14) Uani 1 1 d . . .
H44A H -0.0040 0.7015 0.9186 0.056 Uiso 1 1 calc R . .
H44B H -0.0168 0.7494 0.8664 0.056 Uiso 1 1 calc R . .
K3 K 0.21187(3) 0.00372(4) 0.48605(4) 0.02162(18) Uani 1 1 d . . .
N5 N 0.26824(10) -0.08140(15) 0.47767(16) 0.0234(7) Uani 1 1 d . . .
N6 N 0.15565(12) 0.09009(17) 0.49511(19) 0.0329(9) Uani 1 1 d . . .
O13 O 0.19901(9) -0.11642(12) 0.48881(13) 0.0244(6) Uani 1 1 d . . .
O14 O 0.15560(9) -0.03366(13) 0.51637(14) 0.0284(7) Uani 1 1 d . . .
O15 O 0.21902(11) 0.00301(16) 0.38044(14) 0.0393(8) Uani 1 1 d . . .
O16 O 0.15637(10) 0.06835(14) 0.38020(15) 0.0350(7) Uani 1 1 d . . .
O17 O 0.29562(9) 0.00213(12) 0.57829(13) 0.0247(6) Uani 1 1 d . . .
O18 O 0.24394(9) 0.09458(13) 0.57198(14) 0.0296(7) Uani 1 1 d . . .
C45 C 0.25064(13) -0.13900(19) 0.4660(2) 0.0278(9) Uani 1 1 d . . .
H45A H 0.2717 -0.1675 0.4741 0.033 Uiso 1 1 calc R . .
H45B H 0.2296 -0.1421 0.4219 0.033 Uiso 1 1 calc R . .
C46 C 0.23268(13) -0.15265(18) 0.5055(2) 0.0278(9) Uani 1 1 d . . .
H46A H 0.2241 -0.1932 0.4997 0.033 Uiso 1 1 calc R . .
H46B H 0.2530 -0.1469 0.5497 0.033 Uiso 1 1 calc R . .
C47 C 0.18139(15) -0.1281(2) 0.5259(2) 0.0319(10) Uani 1 1 d . . .
H47A H 0.2008 -0.1191 0.5698 0.038 Uiso 1 1 calc R . .
H47B H 0.1744 -0.1691 0.5230 0.038 Uiso 1 1 calc R . .
C48 C 0.14457(14) -0.0927(2) 0.5041(2) 0.0334(10) Uani 1 1 d . . .
H48A H 0.1264 -0.0985 0.4592 0.040 Uiso 1 1 calc R . .
H48B H 0.1302 -0.1045 0.5258 0.040 Uiso 1 1 calc R . .
C49 C 0.12142(14) 0.0013(2) 0.4999(2) 0.0333(10) Uani 1 1 d . . .
H49A H 0.1058 -0.0145 0.5181 0.040 Uiso 1 1 calc R . .
H49B H 0.1039 0.0021 0.4543 0.040 Uiso 1 1 calc R . .
C50 C 0.13535(15) 0.0610(2) 0.5239(2) 0.0354(11) Uani 1 1 d . . .
H50A H 0.1118 0.0841 0.5166 0.043 Uiso 1 1 calc R . .
H50B H 0.1539 0.0592 0.5691 0.043 Uiso 1 1 calc R . .
C51 C 0.27354(14) -0.0638(2) 0.4257(2) 0.0313(10) Uani 1 1 d . . .
H51A H 0.2859 -0.0958 0.4153 0.038 Uiso 1 1 calc R . .
H51B H 0.2925 -0.0312 0.4393 0.038 Uiso 1 1 calc R . .
C52 C 0.23553(17) -0.0467(2) 0.3683(2) 0.0407(12) Uani 1 1 d . . .
H52A H 0.2412 -0.0385 0.3347 0.049 Uiso 1 1 calc R . .
H52B H 0.2159 -0.0784 0.3548 0.049 Uiso 1 1 calc R . .
C53 C 0.1838(2) 0.0211(4) 0.3258(3) 0.072(2) Uani 1 1 d . . .
H53A H 0.1626 -0.0083 0.3133 0.086 Uiso 1 1 calc R . .
H53B H 0.1897 0.0254 0.2918 0.086 Uiso 1 1 calc R . .
C54 C 0.16935(19) 0.0760(3) 0.3363(3) 0.0558(16) Uani 1 1 d . . .
H54A H 0.1912 0.1047 0.3520 0.067 Uiso 1 1 calc R . .
H54B H 0.1468 0.0903 0.2968 0.067 Uiso 1 1 calc R . .
C55 C 0.14312(18) 0.1211(2) 0.3918(3) 0.0473(14) Uani 1 1 d . . .
H55A H 0.1225 0.1382 0.3522 0.057 Uiso 1 1 calc R . .
H55B H 0.1659 0.1481 0.4120 0.057 Uiso 1 1 calc R . .
C56 C 0.12588(17) 0.1108(3) 0.4330(3) 0.0466(13) Uani 1 1 d . . .
H56A H 0.1141 0.1470 0.4372 0.056 Uiso 1 1 calc R . .
H56B H 0.1040 0.0824 0.4130 0.056 Uiso 1 1 calc R . .
C57 C 0.30756(13) -0.0818(2) 0.5351(2) 0.0281(9) Uani 1 1 d . . .
H57A H 0.3275 -0.1001 0.5267 0.034 Uiso 1 1 calc R . .
H57B H 0.3056 -0.1053 0.5664 0.034 Uiso 1 1 calc R . .
C58 C 0.32235(13) -0.0227(2) 0.5614(2) 0.0293(10) Uani 1 1 d . . .
H58A H 0.3496 -0.0253 0.5982 0.035 Uiso 1 1 calc R . .
H58B H 0.3238 0.0016 0.5302 0.035 Uiso 1 1 calc R . .
C59 C 0.30918(14) 0.05796(19) 0.6045(2) 0.0293(10) Uani 1 1 d . . .
H59A H 0.3093 0.0838 0.5733 0.035 Uiso 1 1 calc R . .
H59B H 0.3368 0.0556 0.6403 0.035 Uiso 1 1 calc R . .
C60 C 0.28180(14) 0.0808(2) 0.6249(2) 0.0333(10) Uani 1 1 d . . .
H60A H 0.2780 0.0519 0.6505 0.040 Uiso 1 1 calc R . .
H60B H 0.2937 0.1154 0.6505 0.040 Uiso 1 1 calc R . .
C61 C 0.21807(15) 0.1202(2) 0.5903(2) 0.0371(11) Uani 1 1 d . . .
H61A H 0.2314 0.1539 0.6167 0.045 Uiso 1 1 calc R . .
H61B H 0.2122 0.0925 0.6146 0.045 Uiso 1 1 calc R . .
C62 C 0.17974(16) 0.1381(2) 0.5339(3) 0.0424(12) Uani 1 1 d . . .
H62A H 0.1635 0.1602 0.5471 0.051 Uiso 1 1 calc R . .
H62B H 0.1862 0.1638 0.5087 0.051 Uiso 1 1 calc R . .
C1T C 0.2175(3) -0.0180(4) 0.6890(4) 0.087(3) Uani 1 1 d . . .
H1T3 H 0.2144 -0.0583 0.6965 0.131 Uiso 1 1 calc R . .
H1T2 H 0.2432 -0.0036 0.7226 0.131 Uiso 1 1 calc R . .
H1T1 H 0.2171 -0.0144 0.6496 0.131 Uiso 1 1 calc R . .
C2T C 0.1859(2) 0.0140(3) 0.6864(3) 0.0621(19) Uani 1 1 d . . .
C3T C 0.14673(18) -0.0101(3) 0.6623(2) 0.0489(14) Uani 1 1 d . . .
H3T H 0.1411 -0.0485 0.6482 0.059 Uiso 1 1 calc R . .
C4T C 0.11785(19) 0.0246(3) 0.6606(3) 0.0576(16) Uani 1 1 d . . .
H4T H 0.0914 0.0101 0.6447 0.069 Uiso 1 1 calc R . .
C5T C 0.1262(2) 0.0796(3) 0.6812(3) 0.072(2) Uani 1 1 d . . .
H5T H 0.1049 0.1028 0.6778 0.086 Uiso 1 1 calc R . .
C6T C 0.1616(2) 0.1016(3) 0.7053(3) 0.0685(19) Uani 1 1 d . . .
H6T H 0.1666 0.1393 0.7215 0.082 Uiso 1 1 calc R . .
C7T C 0.1910(2) 0.0710(3) 0.7069(2) 0.0553(17) Uani 1 1 d . . .
H7T H 0.2166 0.0883 0.7227 0.066 Uiso 1 1 calc R . .
C1S C 1.0068(8) 0.9298(9) 0.2872(9) 0.217(10) Uani 1 1 d . . .
N2S N 1.0457(7) 0.9360(9) 0.3305(8) 0.125(7) Uani 0.50 1 d P . .
C3S C 0.9715(8) 0.9570(8) 0.2901(11) 0.101(6) Uani 0.50 1 d P . .
C4S C 0.9238(7) 0.9613(9) 0.1806(9) 0.103(7) Uani 0.50 1 d P . .
C5S C 0.9323(8) 0.9722(8) 0.2380(14) 0.116(8) Uani 0.50 1 d P . .
C1P C 0.0266(9) 0.8863(10) 0.7381(14) 0.145(9) Uani 0.25 1 d P . .
N1P N 0.0266(9) 0.8863(10) 0.7381(14) 0.145(9) Uani 0.25 1 d P . .
C2P C 0.0106(9) 0.9001(13) 0.8065(13) 0.137(10) Uani 0.50 1 d P . .
C3P C 0.0352(8) 0.8977(18) 0.7908(13) 0.182(17) Uani 0.50 1 d P . .

loop_
_atom_site_aniso_label
_atom_site_aniso_U_11
_atom_site_aniso_U_22
_atom_site_aniso_U_33
_atom_site_aniso_U_23
_atom_site_aniso_U_13
_atom_site_aniso_U_12
Sn1 0.02336(15) 0.02285(15) 0.02300(14) 0.00149(11) 0.01111(12) 0.00396(11)
Sn2 0.02455(15) 0.01947(14) 0.02509(15) 0.00221(11) 0.01320(12) -0.00419(11)
Sn3 0.02285(15) 0.02580(15) 0.01743(13) 0.00052(11) 0.01138(12) 0.00332(11)
Sn4 0.02442(15) 0.02891(16) 0.03551(17) -0.00790(13) 0.01948(14) -0.00911(12)
Sn5 0.01930(14) 0.02569(15) 0.01474(13) 0.00063(11) 0.00689(11) -0.00441(11)
Sn6 0.02000(14) 0.01674(13) 0.02486(14) 0.00082(11) 0.01048(12) 0.00020(10)
Sn7 0.02309(15) 0.02369(15) 0.02218(14) -0.00381(11) 0.00464(12) -0.00568(12)
Sn8 0.03130(17) 0.02503(15) 0.02482(15) -0.00200(12) 0.01618(13) 0.00285(12)
Sn9 0.01553(14) 0.02711(15) 0.02320(14) 0.00087(11) 0.00908(12) -0.00240(11)
C1 0.037(3) 0.042(3) 0.034(3) 0.002(2) 0.016(2) 0.001(2)
C2 0.042(3) 0.042(3) 0.040(3) 0.005(2) 0.013(2) -0.003(2)
C3 0.030(3) 0.031(3) 0.057(3) 0.006(2) 0.013(2) 0.001(2)
C4 0.042(3) 0.031(3) 0.064(4) -0.004(3) 0.022(3) 0.002(2)
C5 0.063(4) 0.050(4) 0.080(5) -0.010(3) 0.039(4) 0.004(3)
C6 0.063(4) 0.051(4) 0.107(6) 0.000(4) 0.049(5) 0.008(3)
C7 0.044(4) 0.054(4) 0.100(6) 0.012(4) 0.035(4) 0.008(3)
C8 0.037(3) 0.043(3) 0.077(4) 0.013(3) 0.021(3) 0.002(3)
K1 0.0193(4) 0.0238(4) 0.0209(4) 0.0032(3) 0.0105(4) 0.0016(3)
N1 0.025(2) 0.033(2) 0.032(2) 0.0111(17) 0.0137(17) 0.0052(16)
N2 0.0224(18) 0.0232(18) 0.033(2) 0.0050(15) 0.0161(16) 0.0016(15)
O1 0.0290(17) 0.0291(17) 0.0355(17) -0.0012(14) 0.0133(14) -0.0030(14)
O2 0.0247(16) 0.0364(18) 0.0200(14) 0.0008(13) 0.0085(13) -0.0031(13)
O3 0.0271(16) 0.0434(19) 0.0221(15) 0.0055(14) 0.0127(13) 0.0042(14)
O4 0.0269(16) 0.0361(18) 0.0342(17) -0.0027(14) 0.0197(14) 0.0025(14)
O5 0.0241(15) 0.0295(16) 0.0285(16) 0.0068(13) 0.0150(13) 0.0076(13)
O6 0.0167(14) 0.0248(15) 0.0265(15) 0.0035(12) 0.0092(12) -0.0005(12)
C9 0.051(3) 0.027(3) 0.052(3) 0.011(2) 0.023(3) 0.009(2)
C10 0.050(3) 0.031(3) 0.050(3) -0.001(2) 0.018(3) -0.010(2)
C11 0.022(2) 0.035(3) 0.042(3) -0.010(2) 0.006(2) -0.007(2)
C12 0.026(2) 0.046(3) 0.026(2) -0.007(2) 0.006(2) 0.001(2)
C13 0.024(2) 0.049(3) 0.022(2) 0.010(2) 0.0078(19) 0.002(2)
C14 0.023(2) 0.038(3) 0.038(3) 0.021(2) 0.015(2) 0.010(2)
C15 0.035(3) 0.041(3) 0.047(3) 0.021(2) 0.025(2) 0.006(2)
C16 0.029(3) 0.058(3) 0.028(2) 0.016(2) 0.015(2) 0.010(2)
C17 0.025(2) 0.057(3) 0.026(2) -0.006(2) 0.015(2) -0.006(2)
C18 0.029(2) 0.044(3) 0.034(2) -0.008(2) 0.021(2) -0.003(2)
C19 0.034(3) 0.026(2) 0.050(3) -0.001(2) 0.025(2) 0.003(2)
C20 0.033(3) 0.022(2) 0.054(3) 0.001(2) 0.028(2) 0.0004(19)
C21 0.029(2) 0.037(3) 0.042(3) 0.020(2) 0.017(2) 0.011(2)
C22 0.032(3) 0.033(3) 0.045(3) 0.014(2) 0.021(2) 0.013(2)
C23 0.019(2) 0.037(2) 0.019(2) -0.0014(18) 0.0078(17) 0.0031(18)
C24 0.016(2) 0.039(3) 0.023(2) -0.0023(18) 0.0069(17) -0.0029(18)
C25 0.028(2) 0.022(2) 0.039(2) 0.0020(19) 0.021(2) -0.0017(18)
C26 0.024(2) 0.030(2) 0.032(2) 0.0094(19) 0.0162(19) 0.0009(18)
K2 0.0183(4) 0.0268(5) 0.0203(4) -0.0014(3) 0.0094(4) -0.0021(4)
N3 0.026(2) 0.038(2) 0.0277(19) 0.0082(17) 0.0103(16) 0.0001(17)
N4 0.0206(19) 0.057(3) 0.025(2) -0.0070(18) 0.0058(16) 0.0009(18)
O7 0.047(2) 0.0227(16) 0.0331(17) -0.0043(13) 0.0232(16) -0.0050(14)
O8 0.0334(18) 0.045(2) 0.0418(19) -0.0149(16) 0.0228(16) -0.0170(16)
O9 0.0247(16) 0.0310(16) 0.0335(17) 0.0047(13) 0.0184(14) -0.0010(13)
O10 0.0330(18) 0.048(2) 0.0215(15) 0.0046(14) 0.0152(14) 0.0072(15)
O11 0.0271(16) 0.0370(18) 0.0221(15) -0.0029(13) 0.0109(13) -0.0059(14)
O12 0.0260(16) 0.0349(17) 0.0300(16) -0.0041(14) 0.0131(14) 0.0031(14)
C27 0.039(3) 0.039(3) 0.029(2) 0.013(2) 0.014(2) 0.009(2)
C28 0.059(3) 0.028(2) 0.042(3) 0.008(2) 0.032(3) 0.007(2)
C29 0.080(4) 0.024(2) 0.043(3) -0.011(2) 0.042(3) -0.018(3)
C30 0.055(3) 0.048(3) 0.049(3) -0.025(3) 0.037(3) -0.029(3)
C31 0.023(3) 0.068(4) 0.054(3) -0.025(3) 0.013(2) -0.020(3)
C32 0.029(3) 0.071(4) 0.033(3) -0.015(3) 0.004(2) -0.005(3)
C33 0.023(2) 0.061(4) 0.048(3) 0.018(3) 0.015(2) 0.012(2)
C34 0.021(2) 0.057(3) 0.045(3) 0.010(3) 0.016(2) 0.001(2)
C35 0.040(3) 0.027(2) 0.041(3) 0.005(2) 0.032(2) 0.001(2)
C36 0.048(3) 0.041(3) 0.034(3) 0.004(2) 0.031(2) 0.005(2)
C37 0.044(3) 0.073(4) 0.022(2) 0.006(2) 0.012(2) 0.003(3)
C38 0.032(3) 0.071(4) 0.025(3) 0.009(3) 0.005(2) 0.009(3)
C39 0.025(2) 0.043(3) 0.027(2) 0.002(2) -0.001(2) -0.008(2)
C40 0.040(3) 0.039(3) 0.019(2) -0.0026(19) 0.007(2) -0.011(2)
C41 0.041(3) 0.058(3) 0.033(3) -0.016(2) 0.021(2) -0.006(3)
C42 0.038(3) 0.036(3) 0.047(3) -0.011(2) 0.023(2) 0.002(2)
C43 0.031(3) 0.053(3) 0.042(3) 0.001(2) 0.016(2) 0.017(2)
C44 0.019(2) 0.072(4) 0.038(3) -0.003(3) 0.007(2) 0.011(2)
K3 0.0224(4) 0.0213(4) 0.0217(4) 0.0005(3) 0.0115(4) -0.0011(3)
N5 0.0212(18) 0.0258(18) 0.0222(17) -0.0054(14) 0.0103(15) -0.0024(14)
N6 0.030(2) 0.032(2) 0.038(2) 0.0070(17) 0.0178(18) 0.0090(17)
O13 0.0280(16) 0.0224(15) 0.0269(15) 0.0028(12) 0.0168(13) 0.0003(12)
O14 0.0252(16) 0.0281(16) 0.0352(17) -0.0002(13) 0.0177(14) -0.0014(13)
O15 0.044(2) 0.053(2) 0.0199(15) 0.0083(15) 0.0155(15) 0.0162(17)
O16 0.0355(18) 0.0364(18) 0.0317(17) 0.0100(14) 0.0160(15) 0.0058(15)
O17 0.0241(15) 0.0218(15) 0.0281(15) -0.0045(12) 0.0131(13) -0.0044(12)
O18 0.0337(17) 0.0258(16) 0.0299(16) -0.0041(13) 0.0165(14) 0.0012(13)
C45 0.026(2) 0.025(2) 0.031(2) -0.0096(18) 0.0133(19) -0.0010(18)
C46 0.027(2) 0.021(2) 0.030(2) 0.0011(18) 0.0101(19) -0.0012(17)
C47 0.041(3) 0.025(2) 0.039(3) 0.0055(19) 0.026(2) -0.003(2)
C48 0.033(3) 0.032(2) 0.043(3) 0.000(2) 0.025(2) -0.008(2)
C49 0.023(2) 0.041(3) 0.038(3) -0.002(2) 0.017(2) 0.003(2)
C50 0.030(2) 0.039(3) 0.042(3) 0.000(2) 0.022(2) 0.006(2)
C51 0.036(3) 0.036(3) 0.030(2) -0.004(2) 0.022(2) 0.000(2)
C52 0.050(3) 0.052(3) 0.026(2) -0.004(2) 0.023(2) 0.002(3)
C53 0.069(4) 0.119(6) 0.023(3) 0.015(3) 0.021(3) 0.048(4)
C54 0.051(3) 0.080(4) 0.039(3) 0.032(3) 0.024(3) 0.025(3)
C55 0.053(3) 0.036(3) 0.049(3) 0.019(2) 0.022(3) 0.013(2)
C56 0.042(3) 0.046(3) 0.049(3) 0.015(3) 0.021(3) 0.022(3)
C57 0.021(2) 0.031(2) 0.029(2) -0.0051(19) 0.0106(19) 0.0015(18)
C58 0.021(2) 0.035(2) 0.031(2) -0.0082(19) 0.0124(19) -0.0040(19)
C59 0.028(2) 0.024(2) 0.026(2) -0.0067(18) 0.0066(19) -0.0068(18)
C60 0.037(3) 0.027(2) 0.026(2) -0.0080(19) 0.009(2) -0.004(2)
C61 0.040(3) 0.034(3) 0.044(3) -0.016(2) 0.025(2) -0.004(2)
C62 0.044(3) 0.027(2) 0.063(3) -0.001(2) 0.032(3) 0.007(2)
C1T 0.122(8) 0.067(5) 0.072(5) 0.003(4) 0.048(5) 0.003(5)
C2T 0.055(4) 0.100(6) 0.037(3) 0.024(3) 0.027(3) 0.024(4)
C3T 0.053(3) 0.052(3) 0.030(3) 0.001(2) 0.012(2) -0.015(3)
C4T 0.044(3) 0.060(4) 0.046(3) 0.002(3) 0.006(3) -0.006(3)
C5T 0.068(5) 0.052(4) 0.051(4) 0.005(3) -0.003(3) 0.003(3)
C6T 0.076(5) 0.059(4) 0.053(4) 0.010(3) 0.020(4) 0.006(4)
C7T 0.069(4) 0.062(4) 0.027(3) -0.004(3) 0.018(3) -0.037(3)
C1S 0.29(3) 0.184(18) 0.20(2) -0.033(15) 0.15(2) -0.11(2)
N2S 0.141(17) 0.126(16) 0.081(11) -0.018(11) 0.036(11) -0.039(13)
C3S 0.125(18) 0.068(11) 0.112(16) -0.020(11) 0.062(15) -0.019(12)
C4S 0.16(2) 0.085(13) 0.092(13) 0.004(10) 0.088(15) 0.014(13)
C5S 0.14(2) 0.061(11) 0.18(2) -0.012(13) 0.10(2) -0.017(12)
C1P 0.19(3) 0.092(14) 0.13(2) 0.053(15) 0.07(2) 0.028(16)
N1P 0.19(3) 0.092(14) 0.13(2) 0.053(15) 0.07(2) 0.028(16)
C2P 0.13(2) 0.16(2) 0.12(2) 0.002(18) 0.065(19) 0.070(19)
C3P 0.12(2) 0.35(5) 0.098(18) 0.04(2) 0.069(17) 0.10(3)

loop_
_atom_type_symbol
_atom_type_description
_atom_type_scat_dispersion_real
_atom_type_scat_dispersion_imag
_atom_type_scat_source
C C .0033 .0016 'International Tables Vol C Tables 4.2.6.8 and 6.1.1.4'
H H .0000 .0000 'International Tables Vol C Tables 4.2.6.8 and 6.1.1.4'
N N .0061 .0033 'International Tables Vol C Tables 4.2.6.8 and 6.1.1.4'
O O .0106 .0060 'International Tables Vol C Tables 4.2.6.8 and 6.1.1.4'
K K .2009 .2494 'International Tables Vol C Tables 4.2.6.8 and 6.1.1.4'
Sn Sn -.6537 1.4246 'International Tables Vol C Tables 4.2.6.8 and 6.1.1.4'

loop_
_geom_angle_atom_site_label_1
_geom_angle_atom_site_label_2
_geom_angle_atom_site_label_3
_geom_angle
_geom_angle_site_symmetry_1
_geom_angle_site_symmetry_3
_geom_angle_publ_flag
C1 Sn1 Sn8 132.53(14) . . ?
C1 Sn1 Sn7 119.78(14) . . ?
Sn8 Sn1 Sn7 105.689(12) . . ?
C1 Sn1 Sn3 99.03(14) . . ?
Sn8 Sn1 Sn3 113.910(12) . . ?
Sn7 Sn1 Sn3 63.005(10) . . ?
C1 Sn1 Sn2 106.49(14) . . ?
Sn8 Sn1 Sn2 62.922(10) . . ?
Sn7 Sn1 Sn2 113.543(12) . . ?
Sn3 Sn1 Sn2 65.042(10) . . ?
Sn9 Sn2 Sn1 104.113(11) . . ?
Sn9 Sn2 Sn8 110.425(12) . . ?
Sn1 Sn2 Sn8 56.349(9) . . ?
Sn9 Sn2 Sn5 57.984(9) . . ?
Sn1 Sn2 Sn5 90.903(10) . . ?
Sn8 Sn2 Sn5 56.929(9) . . ?
Sn9 Sn2 Sn3 56.230(9) . . ?
Sn1 Sn2 Sn3 57.151(9) . . ?
Sn8 Sn2 Sn3 102.529(11) . . ?
Sn5 Sn2 Sn3 90.070(10) . . ?
Sn9 Sn3 Sn1 105.819(11) . . ?
Sn9 Sn3 Sn7 109.926(11) . . ?
Sn1 Sn3 Sn7 56.870(10) . . ?
Sn9 Sn3 Sn6 57.099(9) . . ?
Sn1 Sn3 Sn6 90.960(10) . . ?
Sn7 Sn3 Sn6 56.424(9) . . ?
Sn9 Sn3 Sn2 57.606(9) . . ?
Sn1 Sn3 Sn2 57.808(9) . . ?
Sn7 Sn3 Sn2 103.136(11) . . ?
Sn6 Sn3 Sn2 89.830(10) . . ?
Sn6 Sn4 Sn5 65.100(10) . . ?
Sn6 Sn4 Sn7 59.013(10) . . ?
Sn5 Sn4 Sn7 106.688(12) . . ?
Sn6 Sn4 Sn8 107.689(12) . . ?
Sn5 Sn4 Sn8 58.539(10) . . ?
Sn7 Sn4 Sn8 98.307(12) . . ?
Sn8 Sn5 Sn9 114.553(12) . . ?
Sn8 Sn5 Sn4 61.324(10) . . ?
Sn9 Sn5 Sn4 108.859(12) . . ?
Sn8 Sn5 Sn2 60.786(10) . . ?
Sn9 Sn5 Sn2 58.642(9) . . ?
Sn4 Sn5 Sn2 100.726(11) . . ?
Sn8 Sn5 Sn6 103.872(11) . . ?
Sn9 Sn5 Sn6 56.603(9) . . ?
Sn4 Sn5 Sn6 57.249(9) . . ?
Sn2 Sn5 Sn6 91.346(10) . . ?
Sn9 Sn6 Sn7 112.752(12) . . ?
Sn9 Sn6 Sn4 109.728(12) . . ?
Sn7 Sn6 Sn4 61.284(10) . . ?
Sn9 Sn6 Sn3 56.900(9) . . ?
Sn7 Sn6 Sn3 59.652(9) . . ?
Sn4 Sn6 Sn3 99.176(11) . . ?
Sn9 Sn6 Sn5 57.155(9) . . ?
Sn7 Sn6 Sn5 102.890(11) . . ?
Sn4 Sn6 Sn5 57.651(9) . . ?
Sn3 Sn6 Sn5 88.753(10) . . ?
Sn1 Sn7 Sn6 97.885(11) . . ?
Sn1 Sn7 Sn4 77.904(11) . . ?
Sn6 Sn7 Sn4 59.703(10) . . ?
Sn1 Sn7 Sn3 60.126(10) . . ?
Sn6 Sn7 Sn3 63.924(10) . . ?
Sn4 Sn7 Sn3 100.976(11) . . ?
Sn1 Sn8 Sn5 97.169(11) . . ?
Sn1 Sn8 Sn4 78.081(11) . . ?
Sn5 Sn8 Sn4 60.137(10) . . ?
Sn1 Sn8 Sn2 60.729(10) . . ?
Sn5 Sn8 Sn2 62.285(10) . . ?
Sn4 Sn8 Sn2 100.942(11) . . ?
Sn3 Sn9 Sn6 66.001(10) . . ?
Sn3 Sn9 Sn5 99.333(11) . . ?
Sn6 Sn9 Sn5 66.242(10) . . ?
Sn3 Sn9 Sn2 66.164(10) . . ?
Sn6 Sn9 Sn2 100.087(11) . . ?
Sn5 Sn9 Sn2 63.374(10) . . ?
C2 C1 Sn1 135.5(4) . . ?
C1 C2 C3 127.0(5) . . ?
C8 C3 C4 118.0(6) . . ?
C8 C3 C2 119.3(6) . . ?
C4 C3 C2 122.6(5) . . ?
C5 C4 C3 120.5(6) . . ?
C4 C5 C6 120.4(7) . . ?
C7 C6 C5 119.3(7) . . ?
C8 C7 C6 120.5(6) . . ?
C7 C8 C3 121.3(7) . . ?
O6 K1 O4 98.17(9) . . ?
O6 K1 O3 138.58(9) . . ?
O4 K1 O3 59.46(9) . . ?
O6 K1 O1 122.91(9) . . ?
O4 K1 O1 133.81(10) . . ?
O3 K1 O1 94.23(10) . . ?
O6 K1 O2 103.08(9) . . ?
O4 K1 O2 94.25(9) . . ?
O3 K1 O2 112.32(9) . . ?
O1 K1 O2 59.11(9) . . ?
O6 K1 O5 59.17(8) . . ?
O4 K1 O5 116.37(9) . . ?
O3 K1 O5 97.64(9) . . ?
O1 K1 O5 103.39(9) . . ?
O2 K1 O5 145.43(9) . . ?
O6 K1 N2 61.57(9) . . ?
O4 K1 N2 61.07(10) . . ?
O3 K1 N2 119.12(10) . . ?
O1 K1 N2 118.41(10) . . ?
O2 K1 N2 60.58(10) . . ?
O5 K1 N2 119.38(10) . . ?
O6 K1 N1 118.47(10) . . ?
O4 K1 N1 119.31(10) . . ?
O3 K1 N1 61.19(10) . . ?
O1 K1 N1 61.15(10) . . ?
O2 K1 N1 119.04(10) . . ?
O5 K1 N1 60.76(10) . . ?
N2 K1 N1 179.54(11) . . ?
C9 N1 C21 110.3(4) . . ?
C9 N1 C15 110.9(4) . . ?
C21 N1 C15 108.7(4) . . ?
C9 N1 K1 107.5(3) . . ?
C21 N1 K1 110.3(3) . . ?
C15 N1 K1 109.2(3) . . ?
C20 N2 C14 110.0(4) . . ?
C20 N2 C26 109.4(3) . . ?
C14 N2 C26 108.1(3) . . ?
C20 N2 K1 109.4(3) . . ?
C14 N2 K1 111.3(3) . . ?
C26 N2 K1 108.6(2) . . ?
C10 O1 C11 111.1(4) . . ?
C10 O1 K1 118.2(3) . . ?
C11 O1 K1 113.2(3) . . ?
C13 O2 C12 111.7(3) . . ?
C13 O2 K1 115.0(2) . . ?
C12 O2 K1 117.3(3) . . ?
C17 O3 C16 110.1(4) . . ?
C17 O3 K1 115.5(3) . . ?
C16 O3 K1 115.3(3) . . ?
C19 O4 C18 112.1(3) . . ?
C19 O4 K1 117.5(3) . . ?
C18 O4 K1 115.1(3) . . ?
C23 O5 C22 109.7(3) . . ?
C23 O5 K1 115.2(2) . . ?
C22 O5 K1 115.8(3) . . ?
C24 O6 C25 111.1(3) . . ?
C24 O6 K1 116.1(2) . . ?
C25 O6 K1 116.7(2) . . ?
N1 C9 C10 114.8(4) . . ?
O1 C10 C9 110.0(4) . . ?
O1 C11 C12 109.5(4) . . ?
O2 C12 C11 108.9(4) . . ?
O2 C13 C14 109.0(4) . . ?
N2 C14 C13 114.3(4) . . ?
N1 C15 C16 113.7(4) . . ?
O3 C16 C15 109.8(4) . . ?
O3 C17 C18 108.8(4) . . ?
O4 C18 C17 110.0(4) . . ?
O4 C19 C20 110.4(4) . . ?
N2 C20 C19 114.2(4) . . ?
N1 C21 C22 114.4(4) . . ?
O5 C22 C21 109.1(4) . . ?
O5 C23 C24 109.3(3) . . ?
O6 C24 C23 109.4(3) . . ?
O6 C25 C26 109.4(3) . . ?
N2 C26 C25 113.7(4) . . ?
O10 K2 O11 118.78(10) . . ?
O10 K2 O12 100.72(10) . . ?
O11 K2 O12 59.42(9) . . ?
O10 K2 O7 139.45(10) . . ?
O11 K2 O7 96.98(9) . . ?
O12 K2 O7 114.44(10) . . ?
O10 K2 O9 60.05(9) . . ?
O11 K2 O9 99.93(9) . . ?
O12 K2 O9 142.80(10) . . ?
O7 K2 O9 97.57(10) . . ?
O10 K2 O8 98.01(10) . . ?
O11 K2 O8 138.01(10) . . ?
O12 K2 O8 96.42(10) . . ?
O7 K2 O8 59.97(10) . . ?
O9 K2 O8 116.57(10) . . ?
O10 K2 N4 61.67(11) . . ?
O11 K2 N4 118.41(11) . . ?
O12 K2 N4 60.50(10) . . ?
O7 K2 N4 118.99(12) . . ?
O9 K2 N4 120.29(11) . . ?
O8 K2 N4 60.63(12) . . ?
O10 K2 N3 118.27(10) . . ?
O11 K2 N3 61.36(10) . . ?
O12 K2 N3 119.31(11) . . ?
O7 K2 N3 61.25(10) . . ?
O9 K2 N3 59.71(10) . . ?
O8 K2 N3 119.64(11) . . ?
N4 K2 N3 179.72(14) . . ?
C33 N3 C27 109.7(4) . . ?
C33 N3 C39 109.3(4) . . ?
C27 N3 C39 109.8(4) . . ?
C33 N3 K2 111.8(3) . . ?
C27 N3 K2 108.6(3) . . ?
C39 N3 K2 107.7(3) . . ?
C32 N4 C44 109.3(4) . . ?
C32 N4 C38 110.4(4) . . ?
C44 N4 C38 109.5(5) . . ?
C32 N4 K2 109.8(3) . . ?
C44 N4 K2 110.8(3) . . ?
C38 N4 K2 107.1(3) . . ?
C28 O7 C29 110.8(4) . . ?
C28 O7 K2 114.8(3) . . ?
C29 O7 K2 114.8(3) . . ?
C30 O8 C31 113.2(4) . . ?
C30 O8 K2 113.1(3) . . ?
C31 O8 K2 116.5(3) . . ?
C35 O9 C34 110.9(4) . . ?
C35 O9 K2 115.2(2) . . ?
C34 O9 K2 117.7(3) . . ?
C37 O10 C36 110.0(4) . . ?
C37 O10 K2 118.4(3) . . ?
C36 O10 K2 114.4(3) . . ?
C40 O11 C41 109.2(4) . . ?
C40 O11 K2 116.2(3) . . ?
C41 O11 K2 114.9(3) . . ?
C42 O12 C43 110.5(4) . . ?
C42 O12 K2 116.7(3) . . ?
C43 O12 K2 118.2(3) . . ?
N3 C27 C28 113.1(4) . . ?
O7 C28 C27 110.2(4) . . ?
O7 C29 C30 109.4(4) . . ?
O8 C30 C29 110.1(4) . . ?
O8 C31 C32 110.7(4) . . ?
N4 C32 C31 113.9(4) . . ?
N3 C33 C34 113.9(4) . . ?
O9 C34 C33 109.0(4) . . ?
O9 C35 C36 110.0(4) . . ?
O10 C36 C35 110.1(4) . . ?
O10 C37 C38 109.5(4) . . ?
N4 C38 C37 114.5(5) . . ?
C40 C39 N3 114.5(4) . . ?
O11 C40 C39 110.7(4) . . ?
O11 C41 C42 109.1(4) . . ?
O12 C42 C41 109.7(4) . . ?
O12 C43 C44 109.5(4) . . ?
N4 C44 C43 113.8(4) . . ?
O14 K3 O15 136.10(11) . . ?
O14 K3 O18 97.57(9) . . ?
O15 K3 O18 120.68(11) . . ?
O14 K3 O16 95.50(10) . . ?
O15 K3 O16 60.76(10) . . ?
O18 K3 O16 98.24(10) . . ?
O14 K3 O13 61.01(9) . . ?
O15 K3 O13 96.78(10) . . ?
O18 K3 O13 137.32(9) . . ?
O16 K3 O13 118.95(10) . . ?
O14 K3 O17 119.62(9) . . ?
O15 K3 O17 98.77(10) . . ?
O18 K3 O17 60.96(9) . . ?
O16 K3 O17 139.94(10) . . ?
O13 K3 O17 96.11(9) . . ?
O14 K3 N5 119.93(10) . . ?
O15 K3 N5 60.93(10) . . ?
O18 K3 N5 119.46(9) . . ?
O16 K3 N5 120.78(10) . . ?
O13 K3 N5 59.74(9) . . ?
O17 K3 N5 59.43(9) . . ?
O14 K3 N6 60.38(10) . . ?
O15 K3 N6 119.13(11) . . ?
O18 K3 N6 60.09(10) . . ?
O16 K3 N6 59.37(10) . . ?
O13 K3 N6 120.63(10) . . ?
O17 K3 N6 120.14(10) . . ?
N5 K3 N6 179.54(12) . . ?
C45 N5 C57 109.5(3) . . ?
C45 N5 C51 109.6(3) . . ?
C57 N5 C51 109.3(3) . . ?
C45 N5 K3 109.8(2) . . ?
C57 N5 K3 111.0(2) . . ?
C51 N5 K3 107.5(3) . . ?
C62 N6 C50 110.2(4) . . ?
C62 N6 C56 110.0(4) . . ?
C50 N6 C56 110.1(4) . . ?
C62 N6 K3 108.6(3) . . ?
C50 N6 K3 107.7(3) . . ?
C56 N6 K3 110.2(3) . . ?
C46 O13 C47 111.0(3) . . ?
C46 O13 K3 116.6(2) . . ?
C47 O13 K3 110.4(2) . . ?
C49 O14 C48 111.1(3) . . ?
C49 O14 K3 118.5(3) . . ?
C48 O14 K3 115.7(2) . . ?
C53 O15 C52 110.5(4) . . ?
C53 O15 K3 113.9(3) . . ?
C52 O15 K3 118.2(3) . . ?
C55 O16 C54 110.5(4) . . ?
C55 O16 K3 116.7(3) . . ?
C54 O16 K3 112.9(3) . . ?
C58 O17 C59 110.8(3) . . ?
C58 O17 K3 117.3(2) . . ?
C59 O17 K3 111.0(2) . . ?
C61 O18 C60 110.6(3) . . ?
C61 O18 K3 116.9(3) . . ?
C60 O18 K3 112.7(2) . . ?
N5 C45 C46 112.6(3) . . ?
O13 C46 C45 109.6(3) . . ?
O13 C47 C48 109.6(4) . . ?
O14 C48 C47 109.4(4) . . ?
O14 C49 C50 108.9(4) . . ?
N6 C50 C49 113.9(4) . . ?
N5 C51 C52 114.6(4) . . ?
O15 C52 C51 109.9(4) . . ?
O15 C53 C54 110.6(5) . . ?
O16 C54 C53 109.7(5) . . ?
O16 C55 C56 109.4(4) . . ?
N6 C56 C55 113.4(4) . . ?
N5 C57 C58 113.3(4) . . ?
O17 C58 C57 109.4(3) . . ?
O17 C59 C60 109.0(4) . . ?
O18 C60 C59 109.6(4) . . ?
O18 C61 C62 109.5(4) . . ?
N6 C62 C61 113.7(4) . . ?
C1T C2T C7T 122.0(7) . . ?
C1T C2T C3T 121.3(8) . . ?
C7T C2T C3T 116.7(6) . . ?
C4T C3T C2T 117.0(6) . . ?
C3T C4T C5T 121.2(7) . . ?
C6T C5T C4T 122.9(8) . . ?
C5T C6T C7T 119.3(8) . . ?
C6T C7T C2T 122.8(6) . . ?
N2S C1S C3S 125(2) . . ?
N2S C1S C1S 120(3) . 2_755 ?
C3S C1S C1S 105(2) . 2_755 ?
C1S N2S C4S 124.6(19) . 2_755 ?
C5S C3S C1S 127(2) . . ?
C5S C4S N2S 120(2) . 2_755 ?
C4S C5S C3S 120(2) . . ?
C3P C1P C2P 116(3) . 2_556 ?
C3P C2P N1P 114(3) . 2_556 ?
C3P C2P C1P 114(3) . 2_556 ?
N1P C2P C1P 0(3) 2_556 2_556 ?
C2P C3P C1P 122(3) . . ?

loop_
_geom_bond_atom_site_label_1
_geom_bond_atom_site_label_2
_geom_bond_distance
_geom_bond_site_symmetry_2
_geom_bond_publ_flag
Sn1 C1 2.185(5) . ?
Sn1 Sn8 2.8684(4) . ?
Sn1 Sn7 2.8818(4) . ?
Sn1 Sn3 2.9840(4) . ?
Sn1 Sn2 3.0059(4) . ?
Sn2 Sn9 2.9727(4) . ?
Sn2 Sn8 3.0682(4) . ?
Sn2 Sn5 3.1120(4) . ?
Sn2 Sn3 3.2202(4) . ?
Sn3 Sn9 2.9265(4) . ?
Sn3 Sn7 3.0663(4) . ?
Sn3 Sn6 3.1915(4) . ?
Sn4 Sn6 2.9815(4) . ?
Sn4 Sn5 2.9949(4) . ?
Sn4 Sn7 3.0285(4) . ?
Sn4 Sn8 3.0299(4) . ?
Sn5 Sn8 2.9458(4) . ?
Sn5 Sn9 2.9517(4) . ?
Sn5 Sn6 3.2156(4) . ?
Sn6 Sn9 2.9332(4) . ?
Sn6 Sn7 2.9603(4) . ?
C1 C2 1.362(8) . ?
C2 C3 1.455(8) . ?
C3 C8 1.397(8) . ?
C3 C4 1.404(8) . ?
C4 C5 1.379(9) . ?
C5 C6 1.393(10) . ?
C6 C7 1.382(11) . ?
C7 C8 1.368(10) . ?
K1 O6 2.837(3) . ?
K1 O4 2.838(3) . ?
K1 O3 2.841(3) . ?
K1 O1 2.841(3) . ?
K1 O2 2.862(3) . ?
K1 O5 2.875(3) . ?
K1 N2 2.948(4) . ?
K1 N1 2.964(4) . ?
N1 C9 1.461(7) . ?
N1 C21 1.470(6) . ?
N1 C15 1.476(6) . ?
N2 C20 1.471(6) . ?
N2 C14 1.474(6) . ?
N2 C26 1.478(5) . ?
O1 C10 1.420(6) . ?
O1 C11 1.431(6) . ?
O2 C13 1.419(5) . ?
O2 C12 1.425(6) . ?
O3 C17 1.427(6) . ?
O3 C16 1.431(6) . ?
O4 C19 1.416(6) . ?
O4 C18 1.426(5) . ?
O5 C23 1.424(5) . ?
O5 C22 1.428(6) . ?
O6 C24 1.428(5) . ?
O6 C25 1.429(5) . ?
C9 C10 1.506(8) . ?
C11 C12 1.489(7) . ?
C13 C14 1.500(7) . ?
C15 C16 1.490(8) . ?
C17 C18 1.481(7) . ?
C19 C20 1.501(7) . ?
C21 C22 1.509(7) . ?
C23 C24 1.493(6) . ?
C25 C26 1.513(6) . ?
K2 O10 2.803(3) . ?
K2 O11 2.830(3) . ?
K2 O12 2.835(3) . ?
K2 O7 2.838(3) . ?
K2 O9 2.865(3) . ?
K2 O8 2.869(3) . ?
K2 N4 2.953(4) . ?
K2 N3 2.990(4) . ?
N3 C33 1.464(6) . ?
N3 C27 1.475(6) . ?
N3 C39 1.481(7) . ?
N4 C32 1.460(7) . ?
N4 C44 1.472(7) . ?
N4 C38 1.473(7) . ?
O7 C28 1.421(6) . ?
O7 C29 1.435(6) . ?
O8 C30 1.410(7) . ?
O8 C31 1.436(7) . ?
O9 C35 1.426(5) . ?
O9 C34 1.427(6) . ?
O10 C37 1.417(6) . ?
O10 C36 1.426(6) . ?
O11 C40 1.424(6) . ?
O11 C41 1.427(6) . ?
O12 C42 1.411(6) . ?
O12 C43 1.428(6) . ?
C27 C28 1.501(7) . ?
C29 C30 1.488(9) . ?
C31 C32 1.481(9) . ?
C33 C34 1.515(7) . ?
C35 C36 1.490(7) . ?
C37 C38 1.508(8) . ?
C39 C40 1.480(8) . ?
C41 C42 1.496(8) . ?
C43 C44 1.504(8) . ?
K3 O14 2.778(3) . ?
K3 O15 2.792(3) . ?
K3 O18 2.826(3) . ?
K3 O16 2.858(3) . ?
K3 O13 2.860(3) . ?
K3 O17 2.873(3) . ?
K3 N5 3.033(4) . ?
K3 N6 3.055(4) . ?
N5 C45 1.470(6) . ?
N5 C57 1.473(5) . ?
N5 C51 1.473(5) . ?
N6 C62 1.469(7) . ?
N6 C50 1.470(6) . ?
N6 C56 1.474(6) . ?
O13 C46 1.426(5) . ?
O13 C47 1.427(5) . ?
O14 C49 1.425(5) . ?
O14 C48 1.432(5) . ?
O15 C53 1.421(6) . ?
O15 C52 1.429(6) . ?
O16 C55 1.420(6) . ?
O16 C54 1.429(6) . ?
O17 C58 1.420(5) . ?
O17 C59 1.437(5) . ?
O18 C61 1.423(6) . ?
O18 C60 1.429(6) . ?
C45 C46 1.501(6) . ?
C47 C48 1.490(7) . ?
C49 C50 1.508(7) . ?
C51 C52 1.500(7) . ?
C53 C54 1.476(9) . ?
C55 C56 1.501(8) . ?
C57 C58 1.515(6) . ?
C59 C60 1.485(7) . ?
C61 C62 1.500(8) . ?
C1T C2T 1.405(10) . ?
C2T C7T 1.408(10) . ?
C2T C3T 1.430(9) . ?
C3T C4T 1.360(9) . ?
C4T C5T 1.365(9) . ?
C5T C6T 1.292(10) . ?
C6T C7T 1.323(10) . ?
C1S N2S 1.34(3) . ?
C1S C3S 1.54(3) . ?
C1S C1S 1.66(4) 2_755 ?
N2S C4S 1.46(3) 2_755 ?
C3S C5S 1.46(3) . ?
C4S C5S 1.33(3) . ?
C4S N2S 1.46(3) 2_755 ?
C1P C3P 1.22(3) . ?
C1P C2P 1.34(3) 2_556 ?
C2P C3P 1.20(3) . ?
C2P N1P 1.34(3) 2_556 ?
C2P C1P 1.34(3) 2_556 ?
